data_1514537
loop_
_publ_author_name
'Yu, Jun'
'Sun, Jiansong'
'Niu, Yiming'
'Li, Rongyao'
'Liao, Jinxi'
'Zhang, Fuyi'
'Yu, Biao'

_publ_section_title
;
 Synthetic access toward the diverse ginsenosides
;
_journal_issue 10
_journal_name_full 'Chemical Science'
_journal_page_first 3899
_journal_paper_doi 10.1039/c3sc51479j
_journal_volume 4
_journal_year 2013
_chemical_absolute_configuration ad
_chemical_formula_sum 'C41 H71 Cl O5 Si'
_chemical_formula_weight 707.52
_chemical_name_systematic
;
?
;
_space_group_IT_number 19
_symmetry_cell_setting orthorhombic
_symmetry_space_group_name_Hall 'P 2ac 2ab'
_symmetry_space_group_name_H-M 'P 21 21 21'
_atom_sites_solution_hydrogens geom
_atom_sites_solution_primary direct
_atom_sites_solution_secondary difmap
_audit_creation_method SHELXL-97
_cell_angle_alpha 90.00
_cell_angle_beta 90.00
_cell_angle_gamma 90.00
_cell_formula_units_Z 4
_cell_length_a 9.3808(7)
_cell_length_b 13.5353(11)
_cell_length_c 32.994(3)
_cell_measurement_reflns_used 8345
_cell_measurement_temperature 133(2)
_cell_measurement_theta_max 53.810
_cell_measurement_theta_min 4.514
_cell_volume 4189.3(6)
_computing_cell_refinement 'Bruker SAINT'
_computing_data_collection 'Bruker APEX2'
_computing_data_reduction 'Bruker SAINT'
_computing_molecular_graphics 'Bruker SHELXTL'
_computing_publication_material 'Bruker SHELXTL'
_computing_structure_refinement 'SHELXL-97 (Sheldrick, 1997)'
_computing_structure_solution 'SHELXS-97 (Sheldrick, 1990)'
_diffrn_ambient_temperature 133(2)
_diffrn_measured_fraction_theta_full 0.998
_diffrn_measured_fraction_theta_max 0.998
_diffrn_measurement_device_type 'Bruker APEX-II CCD'
_diffrn_measurement_method '\f and \w scans'
_diffrn_radiation_monochromator graphite
_diffrn_radiation_source 'fine-focus sealed tube'
_diffrn_radiation_type MoK\a
_diffrn_radiation_wavelength 0.71073
_diffrn_reflns_av_R_equivalents 0.0362
_diffrn_reflns_av_sigmaI/netI 0.0392
_diffrn_reflns_limit_h_max 11
_diffrn_reflns_limit_h_min -11
_diffrn_reflns_limit_k_max 16
_diffrn_reflns_limit_k_min -16
_diffrn_reflns_limit_l_max 37
_diffrn_reflns_limit_l_min -40
_diffrn_reflns_number 27407
_diffrn_reflns_theta_full 26.00
_diffrn_reflns_theta_max 26.00
_diffrn_reflns_theta_min 1.95
_diffrn_standards_number 0
_exptl_absorpt_coefficient_mu 0.159
_exptl_absorpt_correction_T_max 0.7456
_exptl_absorpt_correction_T_min 0.6453
_exptl_absorpt_correction_type multi-scan
_exptl_absorpt_process_details sadabs
_exptl_crystal_colour colorless
_exptl_crystal_density_diffrn 1.122
_exptl_crystal_density_method 'not measured'
_exptl_crystal_description prismatic
_exptl_crystal_F_000 1552
_exptl_crystal_size_max 0.265
_exptl_crystal_size_mid 0.211
_exptl_crystal_size_min 0.156
_refine_diff_density_max 0.212
_refine_diff_density_min -0.209
_refine_diff_density_rms 0.036
_refine_ls_abs_structure_details 'Flack H D (1983), Acta Cryst. A39, 876-881'
_refine_ls_abs_structure_Flack 0.02(5)
_refine_ls_extinction_method none
_refine_ls_goodness_of_fit_ref 1.022
_refine_ls_hydrogen_treatment constr
_refine_ls_matrix_type full
_refine_ls_number_parameters 504
_refine_ls_number_reflns 8260
_refine_ls_number_restraints 36
_refine_ls_restrained_S_all 1.022
_refine_ls_R_factor_all 0.0465
_refine_ls_R_factor_gt 0.0375
_refine_ls_shift/su_max 0.000
_refine_ls_shift/su_mean 0.000
_refine_ls_structure_factor_coef Fsqd
_refine_ls_weighting_details 'calc w=1/[\s^2^(Fo^2^)+(0.0533P)^2^+0.3395P] where P=(Fo^2^+2Fc^2^)/3'
_refine_ls_weighting_scheme calc
_refine_ls_wR_factor_gt 0.0899
_refine_ls_wR_factor_ref 0.0942
_reflns_number_gt 7215
_reflns_number_total 8260
_reflns_threshold_expression >2sigma(I)
_cod_data_source_file c3sc51479j.txt
_cod_data_source_block dm12091
_cod_depositor_comments
;
The following automatic conversions were performed:

'_symmetry_cell_setting' value 'Orthorhombic' changed to
'orthorhombic' according to
/usr/data/users/saulius/automatic-downloads/retrospective/RSC/lib/dictionaries/cif_core.dic
dictionary named 'cif_core.dic' version 2.4.2 from 2011-04-26.

Automatic conversion script
Id: cif_fix_values 2281 2013-09-26 08:29:07Z andrius 
;
_cod_original_sg_symbol_H-M P2(1)2(1)2(1)
_cod_database_code 1514537

loop_
_symmetry_equiv_pos_as_xyz
'x, y, z'
'-x+1/2, -y, z+1/2'
'-x, y+1/2, -z+1/2'
'x+1/2, -y+1/2, -z'

loop_
_atom_site_label
_atom_site_type_symbol
_atom_site_fract_x
_atom_site_fract_y
_atom_site_fract_z
_atom_site_U_iso_or_equiv
_atom_site_adp_type
_atom_site_occupancy
_atom_site_symmetry_multiplicity
_atom_site_calc_flag
_atom_site_refinement_flags
_atom_site_disorder_assembly
_atom_site_disorder_group
Cl1 Cl 0.70612(6) 0.79751(4) 0.171043(17) 0.04227(14) Uani 1 1 d . . .
O1 O 0.22359(16) 0.43240(11) 0.00899(4) 0.0374(3) Uani 1 1 d . . .
O2 O 0.39316(12) 0.62668(9) 0.13996(3) 0.0217(3) Uani 1 1 d . B .
O3 O 0.58681(15) 0.59323(11) 0.17796(4) 0.0391(3) Uani 1 1 d . B .
O4 O -0.24263(12) 0.33019(9) 0.23965(3) 0.0230(3) Uani 1 1 d . . .
O5 O -0.30500(15) 0.37035(11) 0.31772(4) 0.0365(3) Uani 1 1 d . B .
H5 H -0.2858 0.3476 0.2947 0.055 Uiso 1 1 calc R . .
C1 C 0.0322(2) 0.37155(16) 0.10569(5) 0.0327(5) Uani 1 1 d . B .
H1A H -0.0124 0.3092 0.1149 0.039 Uiso 1 1 calc R . .
H1B H -0.0439 0.4220 0.1036 0.039 Uiso 1 1 calc R . .
C2 C 0.0972(3) 0.35521(17) 0.06382(6) 0.0397(5) Uani 1 1 d . . .
H2A H 0.1689 0.3017 0.0652 0.048 Uiso 1 1 calc R B .
H2B H 0.0217 0.3347 0.0446 0.048 Uiso 1 1 calc R . .
C3 C 0.1668(2) 0.44884(16) 0.04883(5) 0.0313(4) Uani 1 1 d . B .
H3 H 0.0919 0.5012 0.0469 0.038 Uiso 1 1 calc R . .
C4 C 0.2880(2) 0.48778(13) 0.07692(5) 0.0259(4) Uani 1 1 d . . .
C5 C 0.22096(19) 0.49893(13) 0.12035(5) 0.0218(4) Uani 1 1 d . B .
H5A H 0.1455 0.5506 0.1174 0.026 Uiso 1 1 calc R . .
C6 C 0.31997(19) 0.53718(13) 0.15383(5) 0.0213(4) Uani 1 1 d . . .
H6 H 0.3907 0.4853 0.1617 0.026 Uiso 1 1 calc R B .
C7 C 0.23492(18) 0.57132(13) 0.19099(5) 0.0211(4) Uani 1 1 d . B .
H7A H 0.1713 0.6262 0.1829 0.025 Uiso 1 1 calc R . .
H7B H 0.3021 0.5972 0.2115 0.025 Uiso 1 1 calc R . .
C8 C 0.14432(18) 0.48898(12) 0.21038(5) 0.0195(3) Uani 1 1 d . . .
C9 C 0.05507(18) 0.44041(12) 0.17584(5) 0.0206(4) Uani 1 1 d . B .
H9 H -0.0071 0.4949 0.1655 0.025 Uiso 1 1 calc R . .
C10 C 0.1416(2) 0.40535(13) 0.13765(5) 0.0246(4) Uani 1 1 d . . .
C11 C -0.0496(2) 0.36322(13) 0.19262(5) 0.0242(4) Uani 1 1 d . . .
H11A H 0.0049 0.3082 0.2049 0.029 Uiso 1 1 calc R B .
H11B H -0.1068 0.3359 0.1700 0.029 Uiso 1 1 calc R . .
C12 C -0.15033(19) 0.40728(13) 0.22462(5) 0.0225(4) Uani 1 1 d . B .
H12 H -0.2093 0.4606 0.2120 0.027 Uiso 1 1 calc R . .
C13 C -0.06272(18) 0.45061(13) 0.25913(5) 0.0196(3) Uani 1 1 d . . .
H13 H -0.0001 0.3967 0.2697 0.024 Uiso 1 1 calc R B .
C14 C 0.03652(19) 0.53350(12) 0.24230(5) 0.0202(4) Uani 1 1 d . B .
C15 C 0.1012(2) 0.57234(14) 0.28210(5) 0.0256(4) Uani 1 1 d . . .
H15A H 0.1741 0.5263 0.2927 0.031 Uiso 1 1 calc R B .
H15B H 0.1450 0.6382 0.2782 0.031 Uiso 1 1 calc R . .
C16 C -0.0275(2) 0.57842(13) 0.31079(5) 0.0280(4) Uani 1 1 d . B .
H16A H -0.0704 0.6452 0.3098 0.034 Uiso 1 1 calc R . .
H16B H 0.0023 0.5647 0.3390 0.034 Uiso 1 1 calc R . .
C17 C -0.1379(2) 0.49902(13) 0.29618(5) 0.0243(4) Uani 1 1 d . B .
H17 H -0.2231 0.5353 0.2857 0.029 Uiso 1 1 calc R . .
C18 C 0.24713(19) 0.41642(14) 0.23130(5) 0.0253(4) Uani 1 1 d . B .
H18A H 0.3199 0.3949 0.2119 0.038 Uiso 1 1 calc R . .
H18B H 0.1937 0.3589 0.2410 0.038 Uiso 1 1 calc R . .
H18C H 0.2932 0.4493 0.2543 0.038 Uiso 1 1 calc R . .
C19 C 0.2404(2) 0.31558(13) 0.14671(6) 0.0302(4) Uani 1 1 d . B .
H19A H 0.2020 0.2781 0.1697 0.045 Uiso 1 1 calc R . .
H19B H 0.3363 0.3393 0.1534 0.045 Uiso 1 1 calc R . .
H19C H 0.2452 0.2728 0.1228 0.045 Uiso 1 1 calc R . .
C20 C -0.18940(19) 0.43161(13) 0.33135(5) 0.0261(4) Uani 1 1 d . . .
C21 C -0.2561(2) 0.49622(16) 0.36451(6) 0.0354(5) Uani 1 1 d . B .
H21A H -0.3195 0.5451 0.3521 0.053 Uiso 1 1 calc R . .
H21B H -0.1805 0.5303 0.3795 0.053 Uiso 1 1 calc R . .
H21C H -0.3109 0.4545 0.3831 0.053 Uiso 1 1 calc R . .
C22 C -0.0704(2) 0.36609(13) 0.34787(5) 0.0260(4) Uani 1 1 d . B .
H22A H 0.0115 0.4087 0.3551 0.031 Uiso 1 1 calc R . .
H22B H -0.0387 0.3212 0.3260 0.031 Uiso 1 1 calc R . .
C23 C -0.1095(2) 0.30333(15) 0.38500(6) 0.0323(4) Uani 1 1 d . . .
H23A H -0.1276 0.3474 0.4084 0.039 Uiso 1 1 calc R B .
H23B H -0.1984 0.2664 0.3793 0.039 Uiso 1 1 calc R . .
C24 C 0.0063(2) 0.23175(15) 0.39574(6) 0.0354(5) Uani 1 1 d . B .
H24 H 0.0463 0.1963 0.3736 0.043 Uiso 1 1 calc R . .
C25 C 0.0605(3) 0.21108(18) 0.43187(7) 0.0494(6) Uani 1 1 d . . .
C26 C 0.1795(3) 0.1366(2) 0.43653(9) 0.0717(9) Uani 1 1 d . B .
H26A H 0.1984 0.1052 0.4103 0.108 Uiso 1 1 calc R . .
H26B H 0.1513 0.0862 0.4563 0.108 Uiso 1 1 calc R . .
H26C H 0.2658 0.1702 0.4460 0.108 Uiso 1 1 calc R . .
C27 C 0.0106(4) 0.2576(3) 0.47044(7) 0.0856(11) Uani 1 1 d . B .
H27A H -0.0362 0.3207 0.4644 0.128 Uiso 1 1 calc R . .
H27B H 0.0924 0.2692 0.4883 0.128 Uiso 1 1 calc R . .
H27C H -0.0572 0.2134 0.4839 0.128 Uiso 1 1 calc R . .
C28 C 0.4195(2) 0.42105(16) 0.07512(6) 0.0349(5) Uani 1 1 d . B .
H28A H 0.3917 0.3528 0.0812 0.052 Uiso 1 1 calc R . .
H28B H 0.4897 0.4434 0.0951 0.052 Uiso 1 1 calc R . .
H28C H 0.4614 0.4242 0.0479 0.052 Uiso 1 1 calc R . .
C29 C 0.3300(2) 0.58872(15) 0.05898(5) 0.0314(4) Uani 1 1 d . B .
H29A H 0.3400 0.5828 0.0295 0.047 Uiso 1 1 calc R . .
H29B H 0.4209 0.6101 0.0707 0.047 Uiso 1 1 calc R . .
H29C H 0.2560 0.6374 0.0653 0.047 Uiso 1 1 calc R . .
C30 C -0.0516(2) 0.61988(13) 0.22414(5) 0.0259(4) Uani 1 1 d . . .
H30A H -0.1344 0.6329 0.2414 0.039 Uiso 1 1 calc R B .
H30B H -0.0839 0.6020 0.1969 0.039 Uiso 1 1 calc R . .
H30C H 0.0080 0.6793 0.2227 0.039 Uiso 1 1 calc R . .
C31 C 0.51961(19) 0.64714(14) 0.15649(5) 0.0238(4) Uani 1 1 d . . .
C32 C 0.5609(2) 0.74974(14) 0.14284(6) 0.0275(4) Uani 1 1 d . B .
H32A H 0.4780 0.7943 0.1459 0.033 Uiso 1 1 calc R . .
H32B H 0.5869 0.7479 0.1138 0.033 Uiso 1 1 calc R . .
C33 C -0.3607(2) 0.30880(16) 0.21355(6) 0.0329(4) Uani 1 1 d . . .
H33A H -0.3268 0.2751 0.1887 0.040 Uiso 1 1 calc R . .
H33B H -0.4087 0.3709 0.2055 0.040 Uiso 1 1 calc R . .
C34 C -0.4624(2) 0.24397(16) 0.23576(6) 0.0316(4) Uani 1 1 d . . .
H34 H -0.5021 0.2682 0.2603 0.038 Uiso 1 1 calc R . .
C35 C -0.5005(2) 0.15609(19) 0.22373(7) 0.0468(6) Uani 1 1 d . . .
H35A H -0.4627 0.1296 0.1993 0.056 Uiso 1 1 calc R . .
H35B H -0.5659 0.1185 0.2394 0.056 Uiso 1 1 calc R . .
C36 C -0.0484(3) 0.4131(2) -0.03319(7) 0.0555(7) Uani 1 1 d . . .
H36A H -0.0574 0.3539 -0.0163 0.083 Uiso 0.70 1 calc PR A 1
H36B H -0.0837 0.3988 -0.0605 0.083 Uiso 0.70 1 calc PR A 1
H36C H -0.1046 0.4669 -0.0213 0.083 Uiso 0.70 1 calc PR A 1
H36D H -0.0679 0.4743 -0.0195 0.083 Uiso 0.30 1 d PR A 2
H36E H -0.0772 0.4182 -0.0610 0.083 Uiso 0.30 1 d PR A 2
H36F H -0.1004 0.3607 -0.0203 0.083 Uiso 0.30 1 d PR A 2
Si1 Si 0.13730(10) 0.44973(8) -0.03587(2) 0.03433(19) Uani 0.70 1 d P B 1
C37 C 0.1426(7) 0.5802(3) -0.05307(15) 0.0545(13) Uani 0.60 1 d P B 1
H37A H 0.0951 0.6222 -0.0330 0.082 Uiso 0.60 1 calc PR B 1
H37B H 0.0934 0.5860 -0.0792 0.082 Uiso 0.60 1 calc PR B 1
H37C H 0.2420 0.6012 -0.0561 0.082 Uiso 0.60 1 calc PR B 1
C38 C 0.2432(3) 0.3687(2) -0.07060(8) 0.0372(7) Uani 0.70 1 d PU B 1
C39 C 0.2273(5) 0.2614(3) -0.05675(16) 0.0572(12) Uani 0.70 1 d PU B 1
H39A H 0.1270 0.2418 -0.0586 0.086 Uiso 0.70 1 calc PR B 1
H39B H 0.2598 0.2553 -0.0286 0.086 Uiso 0.70 1 calc PR B 1
H39C H 0.2849 0.2185 -0.0742 0.086 Uiso 0.70 1 calc PR B 1
C40 C 0.1907(14) 0.3747(6) -0.1143(3) 0.061(2) Uani 0.60 1 d PU B 1
H40A H 0.2451 0.3285 -0.1311 0.092 Uiso 0.60 1 calc PR B 1
H40B H 0.2040 0.4421 -0.1245 0.092 Uiso 0.60 1 calc PR B 1
H40C H 0.0893 0.3575 -0.1153 0.092 Uiso 0.60 1 calc PR B 1
C41 C 0.4026(6) 0.3976(4) -0.06853(18) 0.0464(12) Uani 0.70 1 d PU B 1
H41A H 0.4368 0.3906 -0.0406 0.070 Uiso 0.70 1 calc PR B 1
H41B H 0.4140 0.4664 -0.0773 0.070 Uiso 0.70 1 calc PR B 1
H41C H 0.4579 0.3543 -0.0864 0.070 Uiso 0.70 1 calc PR B 1
Si1' Si 0.15530(19) 0.38408(15) -0.03044(5) 0.0220(3) Uani 0.30 1 d P B 2
C37' C 0.1808(10) 0.2499(5) -0.0358(3) 0.063(2) Uani 0.40 1 d P B 2
H37D H 0.2828 0.2345 -0.0348 0.094 Uiso 0.40 1 calc PR B 2
H37E H 0.1415 0.2280 -0.0618 0.094 Uiso 0.40 1 calc PR B 2
H37F H 0.1317 0.2157 -0.0137 0.094 Uiso 0.40 1 calc PR B 2
C38' C 0.2476(7) 0.4546(5) -0.07190(17) 0.0311(14) Uani 0.30 1 d PU B 2
C39' C 0.2074(10) 0.5679(7) -0.0688(3) 0.046(2) Uani 0.30 1 d PU B 2
H39D H 0.2344 0.5931 -0.0420 0.069 Uiso 0.30 1 calc PR B 2
H39E H 0.1044 0.5759 -0.0727 0.069 Uiso 0.30 1 calc PR B 2
H39F H 0.2584 0.6050 -0.0898 0.069 Uiso 0.30 1 calc PR B 2
C40' C 0.1975(19) 0.4161(9) -0.1145(5) 0.054(3) Uani 0.40 1 d PU B 2
H40D H 0.2380 0.4580 -0.1358 0.081 Uiso 0.40 1 calc PR B 2
H40E H 0.0932 0.4183 -0.1160 0.081 Uiso 0.40 1 calc PR B 2
H40F H 0.2300 0.3479 -0.1183 0.081 Uiso 0.40 1 calc PR B 2
C41' C 0.4109(12) 0.4465(9) -0.0665(3) 0.039(2) Uani 0.30 1 d PU B 2
H41D H 0.4401 0.3774 -0.0696 0.058 Uiso 0.30 1 calc PR B 2
H41E H 0.4374 0.4700 -0.0395 0.058 Uiso 0.30 1 calc PR B 2
H41F H 0.4586 0.4869 -0.0871 0.058 Uiso 0.30 1 calc PR B 2

loop_
_atom_site_aniso_label
_atom_site_aniso_U_11
_atom_site_aniso_U_22
_atom_site_aniso_U_33
_atom_site_aniso_U_23
_atom_site_aniso_U_13
_atom_site_aniso_U_12
Cl1 0.0310(3) 0.0489(3) 0.0470(3) -0.0047(2) -0.0018(2) -0.0155(2)
O1 0.0441(9) 0.0475(9) 0.0207(6) -0.0063(6) 0.0119(6) -0.0103(7)
O2 0.0191(6) 0.0244(6) 0.0216(6) 0.0048(5) 0.0020(5) -0.0021(5)
O3 0.0273(7) 0.0416(8) 0.0482(9) 0.0122(7) -0.0097(7) -0.0018(6)
O4 0.0167(6) 0.0298(6) 0.0225(6) 0.0055(5) 0.0024(5) -0.0035(5)
O5 0.0300(7) 0.0545(9) 0.0249(7) 0.0006(6) 0.0092(5) -0.0140(7)
C1 0.0348(11) 0.0386(11) 0.0247(10) -0.0050(8) 0.0095(8) -0.0144(9)
C2 0.0453(13) 0.0496(13) 0.0242(10) -0.0088(9) 0.0079(9) -0.0192(11)
C3 0.0354(11) 0.0404(11) 0.0181(9) -0.0033(8) 0.0092(8) -0.0076(9)
C4 0.0297(10) 0.0295(10) 0.0186(9) -0.0005(7) 0.0068(7) -0.0036(8)
C5 0.0230(9) 0.0231(8) 0.0193(8) 0.0019(7) 0.0055(7) -0.0004(8)
C6 0.0194(9) 0.0223(8) 0.0223(8) 0.0061(7) 0.0043(7) -0.0024(7)
C7 0.0179(9) 0.0248(9) 0.0205(8) 0.0004(7) 0.0021(7) -0.0019(7)
C8 0.0183(8) 0.0210(8) 0.0192(8) 0.0037(7) 0.0030(6) 0.0006(7)
C9 0.0197(8) 0.0230(9) 0.0191(8) 0.0024(7) 0.0033(7) 0.0005(7)
C10 0.0276(10) 0.0238(9) 0.0224(9) -0.0003(7) 0.0076(7) -0.0025(8)
C11 0.0246(9) 0.0263(9) 0.0217(9) 0.0014(7) 0.0040(7) -0.0028(8)
C12 0.0210(9) 0.0242(9) 0.0222(8) 0.0060(7) 0.0030(7) 0.0015(7)
C13 0.0164(8) 0.0226(8) 0.0199(8) 0.0051(7) 0.0050(6) 0.0029(7)
C14 0.0210(9) 0.0195(8) 0.0200(8) 0.0041(7) 0.0044(7) 0.0033(7)
C15 0.0281(10) 0.0252(9) 0.0236(9) 0.0001(7) 0.0052(7) 0.0001(8)
C16 0.0361(11) 0.0216(9) 0.0262(9) 0.0010(7) 0.0106(8) 0.0013(8)
C17 0.0236(9) 0.0260(9) 0.0234(9) 0.0028(7) 0.0071(7) 0.0065(8)
C18 0.0219(9) 0.0315(10) 0.0227(9) 0.0040(7) 0.0054(7) 0.0060(8)
C19 0.0355(11) 0.0241(9) 0.0310(10) 0.0010(8) 0.0141(8) 0.0002(8)
C20 0.0237(9) 0.0323(10) 0.0222(9) 0.0007(7) 0.0089(7) -0.0024(8)
C21 0.0339(11) 0.0434(11) 0.0289(10) 0.0008(9) 0.0148(8) 0.0049(9)
C22 0.0321(10) 0.0244(9) 0.0216(9) 0.0012(7) 0.0051(7) -0.0026(8)
C23 0.0459(12) 0.0307(10) 0.0203(9) 0.0023(8) 0.0070(8) -0.0067(9)
C24 0.0474(13) 0.0296(10) 0.0292(10) 0.0068(8) -0.0045(9) -0.0137(9)
C25 0.0543(15) 0.0526(14) 0.0412(13) 0.0169(11) -0.0147(11) -0.0250(12)
C26 0.0583(18) 0.076(2) 0.081(2) 0.0480(17) -0.0272(15) -0.0225(15)
C27 0.113(3) 0.119(3) 0.0248(13) 0.0062(15) -0.0161(15) -0.042(2)
C28 0.0344(11) 0.0400(11) 0.0302(10) -0.0024(9) 0.0150(9) 0.0021(9)
C29 0.0397(12) 0.0360(11) 0.0184(9) 0.0018(8) 0.0073(8) -0.0079(9)
C30 0.0266(10) 0.0241(9) 0.0268(9) 0.0065(7) 0.0075(8) 0.0081(8)
C31 0.0194(9) 0.0302(10) 0.0218(9) -0.0007(7) 0.0038(7) 0.0014(8)
C32 0.0228(10) 0.0318(10) 0.0280(10) -0.0034(8) 0.0022(8) -0.0042(8)
C33 0.0231(10) 0.0486(12) 0.0272(10) 0.0105(9) -0.0031(8) -0.0029(9)
C34 0.0145(9) 0.0515(13) 0.0288(10) 0.0064(9) -0.0011(7) -0.0027(9)
C35 0.0318(12) 0.0662(16) 0.0423(12) 0.0066(11) -0.0064(10) -0.0193(11)
C36 0.0390(14) 0.0871(19) 0.0404(13) 0.0086(13) 0.0045(11) 0.0140(14)
Si1 0.0421(5) 0.0387(5) 0.0223(4) -0.0013(4) 0.0032(3) 0.0056(4)
C37 0.086(4) 0.035(2) 0.043(3) 0.009(2) -0.001(2) 0.009(3)
C38 0.0426(18) 0.0437(18) 0.0253(14) -0.0085(13) 0.0018(12) -0.0011(14)
C39 0.048(3) 0.047(2) 0.076(3) -0.010(2) 0.017(2) -0.0030(19)
C40 0.074(5) 0.084(6) 0.026(3) -0.019(4) -0.009(3) 0.021(5)
C41 0.042(2) 0.061(3) 0.036(2) -0.008(2) 0.0123(16) -0.008(3)
Si1' 0.0243(9) 0.0203(9) 0.0213(8) 0.0020(7) 0.0006(6) -0.0021(7)
C37' 0.070(6) 0.031(3) 0.086(6) -0.010(4) -0.021(5) -0.005(4)
C38' 0.036(4) 0.044(4) 0.013(3) -0.001(3) -0.006(2) -0.007(3)
C39' 0.042(5) 0.041(5) 0.054(6) 0.038(4) -0.003(4) -0.014(4)
C40' 0.047(5) 0.098(9) 0.018(4) -0.010(6) 0.008(3) 0.002(7)
C41' 0.029(4) 0.070(7) 0.017(4) -0.003(5) 0.012(3) -0.001(6)

loop_
_atom_type_symbol
_atom_type_description
_atom_type_scat_dispersion_real
_atom_type_scat_dispersion_imag
_atom_type_scat_source
C C 0.0033 0.0016 'International Tables Vol C Tables 4.2.6.8 and 6.1.1.4'
H H 0.0000 0.0000 'International Tables Vol C Tables 4.2.6.8 and 6.1.1.4'
O O 0.0106 0.0060 'International Tables Vol C Tables 4.2.6.8 and 6.1.1.4'
Si Si 0.0817 0.0704 'International Tables Vol C Tables 4.2.6.8 and 6.1.1.4'
Cl Cl 0.1484 0.1585 'International Tables Vol C Tables 4.2.6.8 and 6.1.1.4'

loop_
_geom_angle_atom_site_label_1
_geom_angle_atom_site_label_2
_geom_angle_atom_site_label_3
_geom_angle
C3 O1 Si1' 131.55(14)
C3 O1 Si1 126.74(14)
Si1' O1 Si1 32.28(7)
C31 O2 C6 117.40(13)
C33 O4 C12 113.79(13)
C20 O5 H5 109.5
C2 C1 C10 113.38(16)
C2 C1 H1A 108.9
C10 C1 H1A 108.9
C2 C1 H1B 108.9
C10 C1 H1B 108.9
H1A C1 H1B 107.7
C3 C2 C1 110.36(17)
C3 C2 H2A 109.6
C1 C2 H2A 109.6
C3 C2 H2B 109.6
C1 C2 H2B 109.6
H2A C2 H2B 108.1
O1 C3 C2 109.30(16)
O1 C3 C4 109.07(15)
C2 C3 C4 113.89(16)
O1 C3 H3 108.1
C2 C3 H3 108.1
C4 C3 H3 108.1
C28 C4 C29 107.57(15)
C28 C4 C3 111.43(15)
C29 C4 C3 104.97(15)
C28 C4 C5 114.48(15)
C29 C4 C5 111.56(14)
C3 C4 C5 106.45(14)
C6 C5 C4 116.56(14)
C6 C5 C10 107.25(13)
C4 C5 C10 116.23(14)
C6 C5 H5A 105.2
C4 C5 H5A 105.2
C10 C5 H5A 105.2
O2 C6 C5 109.74(13)
O2 C6 C7 104.14(13)
C5 C6 C7 111.25(14)
O2 C6 H6 110.5
C5 C6 H6 110.5
C7 C6 H6 110.5
C6 C7 C8 113.63(14)
C6 C7 H7A 108.8
C8 C7 H7A 108.8
C6 C7 H7B 108.8
C8 C7 H7B 108.8
H7A C7 H7B 107.7
C18 C8 C7 107.58(14)
C18 C8 C9 113.26(14)
C7 C8 C9 107.33(13)
C18 C8 C14 110.20(13)
C7 C8 C14 110.74(14)
C9 C8 C14 107.72(13)
C11 C9 C8 111.49(14)
C11 C9 C10 114.41(14)
C8 C9 C10 115.84(14)
C11 C9 H9 104.5
C8 C9 H9 104.5
C10 C9 H9 104.5
C1 C10 C19 107.23(16)
C1 C10 C9 107.13(15)
C19 C10 C9 112.89(14)
C1 C10 C5 107.77(14)
C19 C10 C5 114.52(15)
C9 C10 C5 106.96(13)
C9 C11 C12 112.10(15)
C9 C11 H11A 109.2
C12 C11 H11A 109.2
C9 C11 H11B 109.2
C12 C11 H11B 109.2
H11A C11 H11B 107.9
O4 C12 C13 110.20(13)
O4 C12 C11 108.91(14)
C13 C12 C11 109.35(14)
O4 C12 H12 109.5
C13 C12 H12 109.5
C11 C12 H12 109.5
C12 C13 C17 120.36(15)
C12 C13 C14 109.45(13)
C17 C13 C14 104.32(14)
C12 C13 H13 107.4
C17 C13 H13 107.4
C14 C13 H13 107.4
C15 C14 C30 106.38(14)
C15 C14 C13 100.20(13)
C30 C14 C13 111.19(14)
C15 C14 C8 116.54(14)
C30 C14 C8 111.76(13)
C13 C14 C8 110.18(13)
C16 C15 C14 103.54(15)
C16 C15 H15A 111.1
C14 C15 H15A 111.1
C16 C15 H15B 111.1
C14 C15 H15B 111.1
H15A C15 H15B 109.0
C15 C16 C17 107.03(14)
C15 C16 H16A 110.3
C17 C16 H16A 110.3
C15 C16 H16B 110.3
C17 C16 H16B 110.3
H16A C16 H16B 108.6
C20 C17 C13 118.72(15)
C20 C17 C16 112.24(14)
C13 C17 C16 103.35(14)
C20 C17 H17 107.3
C13 C17 H17 107.3
C16 C17 H17 107.3
C8 C18 H18A 109.5
C8 C18 H18B 109.5
H18A C18 H18B 109.5
C8 C18 H18C 109.5
H18A C18 H18C 109.5
H18B C18 H18C 109.5
C10 C19 H19A 109.5
C10 C19 H19B 109.5
H19A C19 H19B 109.5
C10 C19 H19C 109.5
H19A C19 H19C 109.5
H19B C19 H19C 109.5
O5 C20 C22 109.17(15)
O5 C20 C21 104.14(15)
C22 C20 C21 112.01(16)
O5 C20 C17 109.87(14)
C22 C20 C17 112.37(14)
C21 C20 C17 108.96(15)
C20 C21 H21A 109.5
C20 C21 H21B 109.5
H21A C21 H21B 109.5
C20 C21 H21C 109.5
H21A C21 H21C 109.5
H21B C21 H21C 109.5
C20 C22 C23 115.58(16)
C20 C22 H22A 108.4
C23 C22 H22A 108.4
C20 C22 H22B 108.4
C23 C22 H22B 108.4
H22A C22 H22B 107.4
C24 C23 C22 111.93(17)
C24 C23 H23A 109.2
C22 C23 H23A 109.2
C24 C23 H23B 109.2
C22 C23 H23B 109.2
H23A C23 H23B 107.9
C25 C24 C23 128.9(2)
C25 C24 H24 115.6
C23 C24 H24 115.6
C24 C25 C27 123.8(3)
C24 C25 C26 121.0(3)
C27 C25 C26 115.2(2)
C25 C26 H26A 109.5
C25 C26 H26B 109.5
H26A C26 H26B 109.5
C25 C26 H26C 109.5
H26A C26 H26C 109.5
H26B C26 H26C 109.5
C25 C27 H27A 109.5
C25 C27 H27B 109.5
H27A C27 H27B 109.5
C25 C27 H27C 109.5
H27A C27 H27C 109.5
H27B C27 H27C 109.5
C4 C28 H28A 109.5
C4 C28 H28B 109.5
H28A C28 H28B 109.5
C4 C28 H28C 109.5
H28A C28 H28C 109.5
H28B C28 H28C 109.5
C4 C29 H29A 109.5
C4 C29 H29B 109.5
H29A C29 H29B 109.5
C4 C29 H29C 109.5
H29A C29 H29C 109.5
H29B C29 H29C 109.5
C14 C30 H30A 109.5
C14 C30 H30B 109.5
H30A C30 H30B 109.5
C14 C30 H30C 109.5
H30A C30 H30C 109.5
H30B C30 H30C 109.5
O3 C31 O2 125.71(17)
O3 C31 C32 127.01(17)
O2 C31 C32 107.28(15)
C31 C32 Cl1 112.10(13)
C31 C32 H32A 109.2
Cl1 C32 H32A 109.2
C31 C32 H32B 109.2
Cl1 C32 H32B 109.2
H32A C32 H32B 107.9
O4 C33 C34 108.58(14)
O4 C33 H33A 110.0
C34 C33 H33A 110.0
O4 C33 H33B 110.0
C34 C33 H33B 110.0
H33A C33 H33B 108.4
C35 C34 C33 124.3(2)
C35 C34 H34 117.9
C33 C34 H34 117.9
C34 C35 H35A 120.0
C34 C35 H35B 120.0
H35A C35 H35B 120.0
Si1 C36 Si1' 28.02(7)
Si1 C36 H36A 109.5
Si1' C36 H36A 83.8
Si1 C36 H36B 109.5
Si1' C36 H36B 109.4
H36A C36 H36B 109.5
Si1 C36 H36C 109.5
Si1' C36 H36C 131.1
H36A C36 H36C 109.5
H36B C36 H36C 109.5
Si1 C36 H36D 88.3
Si1' C36 H36D 109.8
H36A C36 H36D 114.9
H36B C36 H36D 122.6
H36C C36 H36D 21.5
Si1 C36 H36E 101.8
Si1' C36 H36E 109.5
H36A C36 H36E 125.4
H36B C36 H36E 16.0
H36C C36 H36E 100.2
H36D C36 H36E 109.5
Si1 C36 H36F 135.4
Si1' C36 H36F 109.1
H36A C36 H36F 25.9
H36B C36 H36F 95.1
H36C C36 H36F 95.7
H36D C36 H36F 109.5
H36E C36 H36F 109.5
O1 Si1 C36 112.12(10)
O1 Si1 C37 112.59(19)
C36 Si1 C37 107.5(2)
O1 Si1 C38 101.48(12)
C36 Si1 C38 112.31(14)
C37 Si1 C38 110.9(2)
C40 C38 C39 107.6(4)
C40 C38 C41 109.9(6)
C39 C38 C41 108.8(3)
C40 C38 Si1 112.0(4)
C39 C38 Si1 108.8(2)
C41 C38 Si1 109.7(2)
O1 Si1' C37' 115.6(3)
O1 Si1' C38' 101.6(2)
C37' Si1' C38' 111.8(4)
O1 Si1' C36 110.44(14)
C37' Si1' C36 108.7(3)
C38' Si1' C36 108.3(2)
Si1' C37' H37D 109.5
Si1' C37' H37E 109.5
H37D C37' H37E 109.5
Si1' C37' H37F 109.5
H37D C37' H37F 109.5
H37E C37' H37F 109.5
C41' C38' C40' 112.1(8)
C41' C38' C39' 107.3(7)
C40' C38' C39' 108.0(7)
C41' C38' Si1' 109.7(5)
C40' C38' Si1' 110.2(7)
C39' C38' Si1' 109.6(5)
C38' C39' H39D 109.5
C38' C39' H39E 109.5
H39D C39' H39E 109.5
C38' C39' H39F 109.5
H39D C39' H39F 109.5
H39E C39' H39F 109.5
C38' C40' H40D 109.5
C38' C40' H40E 109.5
H40D C40' H40E 109.5
C38' C40' H40F 109.5
H40D C40' H40F 109.5
H40E C40' H40F 109.5
C38' C41' H41D 109.5
C38' C41' H41E 109.5
H41D C41' H41E 109.5
C38' C41' H41F 109.5
H41D C41' H41F 109.5
H41E C41' H41F 109.5

loop_
_geom_bond_atom_site_label_1
_geom_bond_atom_site_label_2
_geom_bond_distance
Cl1 C32 1.7716(19)
O1 C3 1.435(2)
O1 Si1' 1.591(2)
O1 Si1 1.7032(16)
O2 C31 1.335(2)
O2 C6 1.466(2)
O3 C31 1.196(2)
O4 C33 1.432(2)
O4 C12 1.444(2)
O5 C20 1.437(2)
O5 H5 0.8400
C1 C2 1.526(3)
C1 C10 1.541(3)
C1 H1A 0.9900
C1 H1B 0.9900
C2 C3 1.509(3)
C2 H2A 0.9900
C2 H2B 0.9900
C3 C4 1.558(3)
C3 H3 1.0000
C4 C28 1.531(3)
C4 C29 1.540(3)
C4 C5 1.572(2)
C5 C6 1.533(2)
C5 C10 1.576(2)
C5 H5A 1.0000
C6 C7 1.534(2)
C6 H6 1.0000
C7 C8 1.541(2)
C7 H7A 0.9900
C7 H7B 0.9900
C8 C18 1.540(2)
C8 C9 1.559(2)
C8 C14 1.580(2)
C9 C11 1.537(2)
C9 C10 1.572(2)
C9 H9 1.0000
C10 C19 1.557(3)
C11 C12 1.537(2)
C11 H11A 0.9900
C11 H11B 0.9900
C12 C13 1.522(2)
C12 H12 1.0000
C13 C17 1.556(2)
C13 C14 1.560(2)
C13 H13 1.0000
C14 C15 1.539(2)
C14 C30 1.552(2)
C15 C16 1.536(2)
C15 H15A 0.9900
C15 H15B 0.9900
C16 C17 1.568(3)
C16 H16A 0.9900
C16 H16B 0.9900
C17 C20 1.553(2)
C17 H17 1.0000
C18 H18A 0.9800
C18 H18B 0.9800
C18 H18C 0.9800
C19 H19A 0.9800
C19 H19B 0.9800
C19 H19C 0.9800
C20 C22 1.526(3)
C20 C21 1.534(3)
C21 H21A 0.9800
C21 H21B 0.9800
C21 H21C 0.9800
C22 C23 1.535(2)
C22 H22A 0.9900
C22 H22B 0.9900
C23 C24 1.498(3)
C23 H23A 0.9900
C23 H23B 0.9900
C24 C25 1.326(3)
C24 H24 0.9500
C25 C27 1.495(4)
C25 C26 1.511(4)
C26 H26A 0.9800
C26 H26B 0.9800
C26 H26C 0.9800
C27 H27A 0.9800
C27 H27B 0.9800
C27 H27C 0.9800
C28 H28A 0.9800
C28 H28B 0.9800
C28 H28C 0.9800
C29 H29A 0.9800
C29 H29B 0.9800
C29 H29C 0.9800
C30 H30A 0.9800
C30 H30B 0.9800
C30 H30C 0.9800
C31 C32 1.511(3)
C32 H32A 0.9900
C32 H32B 0.9900
C33 C34 1.489(3)
C33 H33A 0.9900
C33 H33B 0.9900
C34 C35 1.304(3)
C34 H34 0.9500
C35 H35A 0.9500
C35 H35B 0.9500
C36 Si1 1.814(3)
C36 Si1' 1.953(3)
C36 H36A 0.9800
C36 H36B 0.9800
C36 H36C 0.9800
C36 H36D 0.9600
C36 H36E 0.9600
C36 H36F 0.9600
Si1 C37 1.855(5)
Si1 C38 1.872(3)
C37 H37A 0.9800
C37 H37B 0.9800
C37 H37C 0.9800
C38 C40 1.525(12)
C38 C39 1.529(6)
C38 C41 1.547(6)
C39 H39A 0.9800
C39 H39B 0.9800
C39 H39C 0.9800
C40 H40A 0.9800
C40 H40B 0.9800
C40 H40C 0.9800
C41 H41A 0.9800
C41 H41B 0.9800
C41 H41C 0.9800
Si1' C37' 1.840(8)
Si1' C38' 1.880(7)
C37' H37D 0.9800
C37' H37E 0.9800
C37' H37F 0.9800
C38' C41' 1.546(14)
C38' C40' 1.572(16)
C38' C39' 1.583(12)
C39' H39D 0.9800
C39' H39E 0.9800
C39' H39F 0.9800
C40' H40D 0.9800
C40' H40E 0.9800
C40' H40F 0.9800
C41' H41D 0.9800
C41' H41E 0.9800
C41' H41F 0.9800

loop_
_geom_hbond_atom_site_label_D
_geom_hbond_atom_site_label_H
_geom_hbond_atom_site_label_A
_geom_hbond_distance_DH
_geom_hbond_distance_HA
_geom_hbond_distance_DA
_geom_hbond_angle_DHA
O5 H5 O4 0.84 1.87 2.6968(17) 165.7

loop_
_geom_torsion_atom_site_label_1
_geom_torsion_atom_site_label_2
_geom_torsion_atom_site_label_3
_geom_torsion_atom_site_label_4
_geom_torsion
C10 C1 C2 C3 -58.4(2)
Si1' O1 C3 C2 48.2(3)
Si1 O1 C3 C2 89.8(2)
Si1' O1 C3 C4 173.29(17)
Si1 O1 C3 C4 -145.14(14)
C1 C2 C3 O1 -178.41(18)
C1 C2 C3 C4 59.3(2)
O1 C3 C4 C28 -51.7(2)
C2 C3 C4 C28 70.7(2)
O1 C3 C4 C29 64.45(19)
C2 C3 C4 C29 -173.16(16)
O1 C3 C4 C5 -177.15(15)
C2 C3 C4 C5 -54.8(2)
C28 C4 C5 C6 56.7(2)
C29 C4 C5 C6 -65.7(2)
C3 C4 C5 C6 -179.69(15)
C28 C4 C5 C10 -71.3(2)
C29 C4 C5 C10 166.28(16)
C3 C4 C5 C10 52.3(2)
C31 O2 C6 C5 -153.43(14)
C31 O2 C6 C7 87.39(16)
C4 C5 C6 O2 49.78(19)
C10 C5 C6 O2 -177.96(13)
C4 C5 C6 C7 164.49(14)
C10 C5 C6 C7 -63.25(18)
O2 C6 C7 C8 178.33(13)
C5 C6 C7 C8 60.19(19)
C6 C7 C8 C18 71.25(18)
C6 C7 C8 C9 -50.94(18)
C6 C7 C8 C14 -168.26(14)
C18 C8 C9 C11 66.58(18)
C7 C8 C9 C11 -174.83(14)
C14 C8 C9 C11 -55.55(18)
C18 C8 C9 C10 -66.59(18)
C7 C8 C9 C10 52.00(18)
C14 C8 C9 C10 171.28(13)
C2 C1 C10 C19 -70.4(2)
C2 C1 C10 C9 168.19(17)
C2 C1 C10 C5 53.4(2)
C11 C9 C10 C1 54.74(19)
C8 C9 C10 C1 -173.44(15)
C11 C9 C10 C19 -63.1(2)
C8 C9 C10 C19 68.75(19)
C11 C9 C10 C5 170.08(14)
C8 C9 C10 C5 -58.10(18)
C6 C5 C10 C1 175.16(15)
C4 C5 C10 C1 -52.4(2)
C6 C5 C10 C19 -65.63(18)
C4 C5 C10 C19 66.8(2)
C6 C5 C10 C9 60.25(17)
C4 C5 C10 C9 -167.31(15)
C8 C9 C11 C12 56.71(19)
C10 C9 C11 C12 -169.42(14)
C33 O4 C12 C13 159.79(15)
C33 O4 C12 C11 -80.25(17)
C9 C11 C12 O4 -178.57(14)
C9 C11 C12 C13 -58.09(18)
O4 C12 C13 C17 -59.4(2)
C11 C12 C13 C17 -179.12(15)
O4 C12 C13 C14 179.85(13)
C11 C12 C13 C14 60.17(17)
C12 C13 C14 C15 174.61(14)
C17 C13 C14 C15 44.57(16)
C12 C13 C14 C30 62.46(17)
C17 C13 C14 C30 -67.58(17)
C12 C13 C14 C8 -62.03(17)
C17 C13 C14 C8 167.93(14)
C18 C8 C14 C15 47.6(2)
C7 C8 C14 C15 -71.29(18)
C9 C8 C14 C15 171.63(14)
C18 C8 C14 C30 170.23(15)
C7 C8 C14 C30 51.32(19)
C9 C8 C14 C30 -65.76(17)
C18 C8 C14 C13 -65.61(18)
C7 C8 C14 C13 175.48(13)
C9 C8 C14 C13 58.40(17)
C30 C14 C15 C16 72.08(16)
C13 C14 C15 C16 -43.75(16)
C8 C14 C15 C16 -162.55(14)
C14 C15 C16 C17 27.43(18)
C12 C13 C17 C20 84.1(2)
C14 C13 C17 C20 -152.72(16)
C12 C13 C17 C16 -150.94(15)
C14 C13 C17 C16 -27.73(16)
C15 C16 C17 C20 129.45(15)
C15 C16 C17 C13 0.36(18)
C13 C17 C20 O5 -67.9(2)
C16 C17 C20 O5 171.53(14)
C13 C17 C20 C22 53.8(2)
C16 C17 C20 C22 -66.71(19)
C13 C17 C20 C21 178.59(16)
C16 C17 C20 C21 58.0(2)
O5 C20 C22 C23 -62.6(2)
C21 C20 C22 C23 52.2(2)
C17 C20 C22 C23 175.21(16)
C20 C22 C23 C24 172.37(16)
C22 C23 C24 C25 134.7(2)
C23 C24 C25 C27 1.0(4)
C23 C24 C25 C26 -179.3(2)
C6 O2 C31 O3 9.6(3)
C6 O2 C31 C32 -170.64(13)
O3 C31 C32 Cl1 -13.3(2)
O2 C31 C32 Cl1 166.94(12)
C12 O4 C33 C34 -168.75(16)
O4 C33 C34 C35 -120.7(2)
C3 O1 Si1 C36 -38.1(2)
Si1' O1 Si1 C36 73.45(17)
C3 O1 Si1 C37 83.2(3)
Si1' O1 Si1 C37 -165.2(3)
C3 O1 Si1 C38 -158.19(18)
Si1' O1 Si1 C38 -46.60(16)
Si1' C36 Si1 O1 -62.55(13)
Si1' C36 Si1 C37 173.2(2)
Si1' C36 Si1 C38 50.97(15)
O1 Si1 C38 C40 -177.3(5)
C36 Si1 C38 C40 62.8(5)
C37 Si1 C38 C40 -57.5(5)
O1 Si1 C38 C39 63.9(3)
C36 Si1 C38 C39 -56.0(3)
C37 Si1 C38 C39 -176.3(3)
O1 Si1 C38 C41 -55.0(3)
C36 Si1 C38 C41 -174.9(3)
C37 Si1 C38 C41 64.9(4)
C3 O1 Si1' C37' -90.2(4)
Si1 O1 Si1' C37' 174.4(4)
C3 O1 Si1' C38' 148.5(3)
Si1 O1 Si1' C38' 53.2(2)
C3 O1 Si1' C36 33.7(3)
Si1 O1 Si1' C36 -61.63(16)
Si1 C36 Si1' O1 69.94(14)
Si1 C36 Si1' C37' -162.2(4)
Si1 C36 Si1' C38' -40.5(2)
O1 Si1' C38' C41' 54.8(6)
C37' Si1' C38' C41' -69.0(7)
C36 Si1' C38' C41' 171.2(5)
O1 Si1' C38' C40' 178.6(7)
C37' Si1' C38' C40' 54.8(8)
C36 Si1' C38' C40' -65.0(8)
O1 Si1' C38' C39' -62.8(5)
C37' Si1' C38' C39' 173.4(5)
C36 Si1' C38' C39' 53.6(5)
